data_4303170
loop_
_publ_author_name
'Dimitri Coucouvanis'
'Alok R. Paital'
'Qinwei Zhang'
'Nicolai Lehnert'
'Reinhart Ahlrichs'
'Karin Fink'
'Dieter Fenske'
'Annie K. Powell'
'Yanhua Lan'

_publ_contact_author_address
;Department of Chemistry
University of Michigan
Ann Arbor-48109
USA
;
_publ_contact_author_email dcouc@umich.edu
_publ_contact_author_name 'Dimitri Coucouvanis'
_publ_contact_author_phone 734-764-7339
_publ_section_title
;
Synthesis, Electronic Structure, and Structural Characterization of the
New, "Non-Innocent" 4,5-Dithio-Catecholate Ligand, Its Metal Complexes,
and Their Oxidized 4,5-Dithio-o-quinone Derivatives
;
_journal_name_full 'Inorganic Chemistry'
_journal_page_first 8830
_journal_page_last 8844
_journal_paper_doi 10.1021/ic901002y
_journal_volume 48
_journal_year 2009
_chemical_formula_sum 'C84 H76 Fe2 N4 O12 P2 S8'
_chemical_formula_weight 1763.61
_chemical_name_systematic
;
 ?
;
_space_group_IT_number 2
_symmetry_cell_setting triclinic
_symmetry_space_group_name_Hall '-P 1'
_symmetry_space_group_name_H-M 'P -1'
_atom_sites_solution_hydrogens geom
_atom_sites_solution_primary direct
_atom_sites_solution_secondary difmap
_audit_creation_method SHELXL-97
_cell_angle_alpha 113.5680(10)
_cell_angle_beta 102.150(2)
_cell_angle_gamma 96.214(2)
_cell_formula_units_Z 1
_cell_length_a 11.6061(13)
_cell_length_b 13.5992(15)
_cell_length_c 14.7055(17)
_cell_measurement_temperature 85(2)
_cell_volume 2031.3(4)
_computing_cell_refinement 'Bruker SAINT'
_computing_data_collection 'Bruker SMART-APEX'
_computing_data_reduction 'Bruker SAINT'
_computing_structure_refinement 'SHELXL-97 (Sheldrick, 1997)'
_computing_structure_solution 'SHELXS-97 (Sheldrick, 1990)'
_diffrn_ambient_temperature 85(2)
_diffrn_measured_fraction_theta_full 0.999
_diffrn_measured_fraction_theta_max 0.999
_diffrn_measurement_device_type 'CCD area detector'
_diffrn_measurement_method 'phi and omega scans'
_diffrn_radiation_monochromator graphite
_diffrn_radiation_source 'fine-focus sealed tube'
_diffrn_radiation_type MoK\a
_diffrn_radiation_wavelength 0.71073
_diffrn_reflns_av_R_equivalents 0.0343
_diffrn_reflns_av_sigmaI/netI 0.0260
_diffrn_reflns_limit_h_max 14
_diffrn_reflns_limit_h_min -14
_diffrn_reflns_limit_k_max 16
_diffrn_reflns_limit_k_min -16
_diffrn_reflns_limit_l_max 18
_diffrn_reflns_limit_l_min -18
_diffrn_reflns_number 37743
_diffrn_reflns_theta_full 26.37
_diffrn_reflns_theta_max 26.37
_diffrn_reflns_theta_min 1.57
_exptl_absorpt_coefficient_mu 0.666
_exptl_absorpt_correction_T_max 0.864
_exptl_absorpt_correction_T_min 0.806
_exptl_absorpt_correction_type multi-scan
_exptl_crystal_colour Black
_exptl_crystal_density_diffrn 1.442
_exptl_crystal_density_method 'not measured'
_exptl_crystal_description Block
_exptl_crystal_F_000 914
_exptl_crystal_size_max 0.37
_exptl_crystal_size_mid 0.27
_exptl_crystal_size_min 0.22
_refine_diff_density_max 0.657
_refine_diff_density_min -0.461
_refine_diff_density_rms 0.086
_refine_ls_extinction_method none
_refine_ls_goodness_of_fit_ref 1.115
_refine_ls_hydrogen_treatment mixed
_refine_ls_matrix_type full
_refine_ls_number_parameters 561
_refine_ls_number_reflns 8308
_refine_ls_number_restraints 0
_refine_ls_restrained_S_all 1.115
_refine_ls_R_factor_all 0.0578
_refine_ls_R_factor_gt 0.0423
_refine_ls_shift/su_max 0.001
_refine_ls_shift/su_mean 0.000
_refine_ls_structure_factor_coef Fsqd
_refine_ls_weighting_details 'calc w=1/[\s^2^(Fo^2^)+(0.0649P)^2^+2.0767P] where P=(Fo^2^+2Fc^2^)/3'
_refine_ls_weighting_scheme calc
_refine_ls_wR_factor_gt 0.1140
_refine_ls_wR_factor_ref 0.1276
_reflns_number_gt 6729
_reflns_number_total 8308
_reflns_threshold_expression >2sigma(I)
_cod_data_source_file ic901002y_si_001_5.cif
_cod_data_source_block VII
_cod_depositor_comments
;
The following automatic conversions were performed:
'_symmetry_cell_setting' value 'Triclinic' changed to 'triclinic'
according to '/home/saulius/struct/CIF-dictionaries/cif_core.dic'
dictionary named 'cif_core.dic' version 2.4.1 from
2010-06-29.

'_exptl_absorpt_correction_type' value 'Multi-scan' changed
to 'multi-scan' according to
'/home/saulius/struct/CIF-dictionaries/cif_core.dic' dictionary named
'cif_core.dic' version 2.4.1 from 2010-06-29.

Automatic conversion script
Id: cif_fix_enum 1527 2010-12-29 10:47:43Z saulius 
;
_cod_database_code 4303170

loop_
_symmetry_equiv_pos_as_xyz
'x, y, z'
'-x, -y, -z'

loop_
_atom_site_label
_atom_site_type_symbol
_atom_site_fract_x
_atom_site_fract_y
_atom_site_fract_z
_atom_site_U_iso_or_equiv
_atom_site_adp_type
_atom_site_occupancy
_atom_site_symmetry_multiplicity
_atom_site_calc_flag
_atom_site_refinement_flags
_atom_site_disorder_assembly
_atom_site_disorder_group
C16 C 0.5623(3) 0.6127(3) 0.2069(3) 0.0520(10) Uani 1 1 d . . .
C14 C 0.6497(6) 0.4530(6) 0.1787(6) 0.0275(14) Uani 0.50 1 d P . .
C15 C 0.6667(7) 0.5647(6) 0.2189(6) 0.0293(15) Uani 0.50 1 d P . .
C18A C 0.4365(5) 0.4390(5) 0.1274(5) 0.0288(11) Uani 0.50 1 d P . .
C17A C 0.4550(6) 0.5521(5) 0.1694(6) 0.0346(13) Uani 0.50 1 d P . .
C18 C 0.4633(6) 0.4243(5) 0.0662(6) 0.0406(15) Uani 0.50 1 d P . .
C17 C 0.4678(6) 0.5358(6) 0.1011(8) 0.0496(18) Uani 0.50 1 d P . .
C14A C 0.6229(8) 0.4590(7) 0.2187(7) 0.046(2) Uani 0.50 1 d P . .
C15A C 0.6304(9) 0.5736(8) 0.2522(8) 0.053(3) Uani 0.50 1 d P . .
H5 H -0.024(3) 0.751(3) 0.511(3) 0.046(11) Uiso 1 1 d . . .
H10 H 0.136(4) -0.043(4) -0.455(3) 0.058(12) Uiso 1 1 d . . .
H11 H -0.093(4) -0.087(3) -0.480(3) 0.053(11) Uiso 1 1 d . . .
H4 H 0.239(4) 0.850(3) 0.476(3) 0.051(11) Uiso 1 1 d . . .
H16 H 0.574(4) 0.687(4) 0.229(3) 0.065(12) Uiso 1 1 d . . .
Fe1 Fe 0.00886(3) 0.38497(3) -0.00264(3) 0.02305(11) Uani 1 1 d . . .
P1 P 0.51921(6) 0.24094(5) 0.07836(5) 0.02389(15) Uani 1 1 d . . .
S2 S 0.13074(6) 0.54775(5) 0.10477(5) 0.02329(15) Uani 1 1 d . . .
S3 S -0.08216(6) 0.20815(5) -0.08789(5) 0.02574(15) Uani 1 1 d . . .
S4 S 0.14984(6) 0.35030(5) -0.08609(5) 0.02451(15) Uani 1 1 d . . .
S1 S -0.07859(7) 0.39353(5) 0.11991(5) 0.03009(16) Uani 1 1 d . . .
O2 O 0.1595(2) 0.82228(16) 0.47740(15) 0.0335(4) Uani 1 1 d . . .
O3 O -0.05454(19) -0.09712(16) -0.42686(16) 0.0341(5) Uani 1 1 d . . .
O1 O -0.0317(2) 0.68684(18) 0.48381(16) 0.0355(5) Uani 1 1 d . . .
O4 O 0.15131(19) 0.03277(18) -0.42375(16) 0.0351(5) Uani 1 1 d . . .
C2 C 0.0864(2) 0.5894(2) 0.22004(19) 0.0241(5) Uani 1 1 d . . .
C19 C 0.3856(2) 0.1795(2) 0.0953(2) 0.0249(5) Uani 1 1 d . . .
C12 C -0.0601(2) 0.0478(2) -0.2676(2) 0.0262(5) Uani 1 1 d . . .
H12 H -0.1301 0.0041 -0.2682 0.031 Uiso 1 1 calc R . .
C9 C 0.1468(2) 0.1738(2) -0.2642(2) 0.0266(5) Uani 1 1 d . . .
H9 H 0.2184 0.2160 -0.2629 0.032 Uiso 1 1 calc R . .
C25 C 0.6481(2) 0.2109(2) 0.1459(2) 0.0259(5) Uani 1 1 d . . .
C8 C 0.0916(2) 0.2170(2) -0.1859(2) 0.0248(5) Uani 1 1 d . . .
C32 C 0.4155(3) 0.1007(2) -0.1306(2) 0.0301(6) Uani 1 1 d . . .
H32 H 0.3519 0.0724 -0.1104 0.036 Uiso 1 1 calc R . .
C22 C 0.1773(2) 0.0803(2) 0.1172(2) 0.0294(6) Uani 1 1 d . . .
H22 H 0.1063 0.0463 0.1247 0.035 Uiso 1 1 calc R . .
C6 C -0.0441(3) 0.5551(2) 0.3157(2) 0.0289(6) Uani 1 1 d . . .
H6 H -0.1068 0.5083 0.3208 0.035 Uiso 1 1 calc R . .
C3 C 0.1423(2) 0.6903(2) 0.3035(2) 0.0259(5) Uani 1 1 d . . .
H3 H 0.2066 0.7365 0.2994 0.031 Uiso 1 1 calc R . .
C4 C 0.1050(2) 0.7239(2) 0.3923(2) 0.0271(6) Uani 1 1 d . . .
C5 C 0.0096(3) 0.6566(2) 0.3980(2) 0.0282(6) Uani 1 1 d . . .
C11 C -0.0059(2) 0.0069(2) -0.3459(2) 0.0275(6) Uani 1 1 d . . .
C33 C 0.4146(3) 0.0577(2) -0.2336(2) 0.0343(6) Uani 1 1 d . . .
H33 H 0.3498 0.0004 -0.2844 0.041 Uiso 1 1 calc R . .
C1 C -0.0073(3) 0.5206(2) 0.2255(2) 0.0266(5) Uani 1 1 d . . .
C7 C -0.0127(2) 0.1535(2) -0.1870(2) 0.0251(5) Uani 1 1 d . . .
C30 C 0.7202(3) 0.1483(2) 0.0932(2) 0.0301(6) Uani 1 1 d . . .
H30 H 0.7025 0.1215 0.0203 0.036 Uiso 1 1 calc R . .
C10 C 0.0982(3) 0.0699(2) -0.3440(2) 0.0291(6) Uani 1 1 d . . .
C31 C 0.5104(2) 0.1856(2) -0.0568(2) 0.0261(5) Uani 1 1 d . . .
C24 C 0.3924(3) 0.1117(2) 0.1455(2) 0.0298(6) Uani 1 1 d . . .
H24 H 0.4683 0.0992 0.1726 0.036 Uiso 1 1 calc R . .
C35 C 0.6017(3) 0.1826(3) -0.1895(2) 0.0355(6) Uani 1 1 d . . .
H35 H 0.6653 0.2101 -0.2101 0.043 Uiso 1 1 calc R . .
C13 C 0.5357(2) 0.3874(2) 0.1291(2) 0.0279(6) Uani 1 1 d . . .
C36 C 0.6038(3) 0.2273(2) -0.0862(2) 0.0304(6) Uani 1 1 d . . .
H36 H 0.6681 0.2857 -0.0360 0.037 Uiso 1 1 calc R . .
N2 N 0.2256(3) 0.4305(2) 0.3752(2) 0.0462(7) Uani 1 1 d . . .
C28 C 0.8443(3) 0.1645(2) 0.2532(2) 0.0376(7) Uani 1 1 d . . .
H28 H 0.9108 0.1476 0.2900 0.045 Uiso 1 1 calc R . .
C26 C 0.6753(3) 0.2517(3) 0.2532(2) 0.0351(6) Uani 1 1 d . . .
H26 H 0.6263 0.2951 0.2894 0.042 Uiso 1 1 calc R . .
C21 C 0.1697(3) 0.1476(3) 0.0675(2) 0.0362(7) Uani 1 1 d . . .
H21 H 0.0936 0.1603 0.0411 0.043 Uiso 1 1 calc R . .
O6 O 0.3362(3) 0.5764(2) 0.5230(2) 0.0602(7) Uani 1 1 d . . .
C34 C 0.5084(3) 0.0985(3) -0.2625(2) 0.0363(7) Uani 1 1 d . . .
H34 H 0.5081 0.0683 -0.3330 0.044 Uiso 1 1 calc R . .
C20 C 0.2732(3) 0.1966(3) 0.0562(3) 0.0367(7) Uani 1 1 d . . .
H20 H 0.2677 0.2424 0.0214 0.044 Uiso 1 1 calc R . .
C23 C 0.2877(3) 0.0622(2) 0.1559(2) 0.0330(6) Uani 1 1 d . . .
H23 H 0.2923 0.0157 0.1899 0.040 Uiso 1 1 calc R . .
C29 C 0.8184(3) 0.1252(2) 0.1477(2) 0.0347(6) Uani 1 1 d . . .
H29 H 0.8678 0.0822 0.1118 0.042 Uiso 1 1 calc R . .
C42 C 0.2469(4) 0.5000(3) 0.4729(3) 0.0475(8) Uani 1 1 d . . .
H42 H 0.1892 0.4907 0.5077 0.057 Uiso 1 1 calc R . .
C40 C 0.1190(4) 0.3416(3) 0.3243(3) 0.0529(9) Uani 1 1 d . . .
H40A H 0.1177 0.2983 0.2523 0.079 Uiso 1 1 calc R . .
H40B H 0.0464 0.3723 0.3262 0.079 Uiso 1 1 calc R . .
H40C H 0.1210 0.2943 0.3601 0.079 Uiso 1 1 calc R . .
C27 C 0.7733(3) 0.2289(3) 0.3063(2) 0.0399(7) Uani 1 1 d . . .
H27 H 0.7925 0.2573 0.3794 0.048 Uiso 1 1 calc R . .
C41 C 0.3057(4) 0.4413(4) 0.3144(3) 0.0650(12) Uani 1 1 d . . .
H41A H 0.2750 0.3824 0.2440 0.097 Uiso 1 1 calc R . .
H41B H 0.3866 0.4361 0.3459 0.097 Uiso 1 1 calc R . .
H41C H 0.3093 0.5126 0.3122 0.097 Uiso 1 1 calc R . .
O5 O 0.6129(2) 0.13062(18) 0.51008(18) 0.0432(5) Uani 1 1 d . . .
N1 N 0.4464(2) 0.2004(3) 0.4840(2) 0.0476(7) Uani 1 1 d . . .
C39 C 0.5633(3) 0.2010(3) 0.4962(3) 0.0454(8) Uani 1 1 d . . .
H39 H 0.6123 0.2602 0.4940 0.055 Uiso 1 1 calc R . .
C38 C 0.3672(3) 0.1155(3) 0.4902(3) 0.0523(9) Uani 1 1 d . . .
H38A H 0.2848 0.1280 0.4790 0.078 Uiso 1 1 calc R . .
H38B H 0.3944 0.1171 0.5586 0.078 Uiso 1 1 calc R . .
H38C H 0.3685 0.0438 0.4371 0.078 Uiso 1 1 calc R . .
C37 C 0.3940(4) 0.2864(4) 0.4686(5) 0.0809(16) Uani 1 1 d . . .
H37A H 0.3072 0.2707 0.4608 0.121 Uiso 1 1 calc R . .
H37B H 0.4074 0.2897 0.4061 0.121 Uiso 1 1 calc R . .
H37C H 0.4321 0.3571 0.5284 0.121 Uiso 1 1 calc R . .

loop_
_atom_site_aniso_label
_atom_site_aniso_U_11
_atom_site_aniso_U_22
_atom_site_aniso_U_33
_atom_site_aniso_U_23
_atom_site_aniso_U_13
_atom_site_aniso_U_12
C16 0.0406(19) 0.0229(16) 0.092(3) 0.0216(18) 0.0243(19) 0.0083(14)
C14 0.023(3) 0.022(3) 0.035(4) 0.013(3) 0.002(3) 0.004(2)
C15 0.023(4) 0.019(3) 0.040(4) 0.009(3) 0.004(3) 0.004(3)
C18A 0.020(3) 0.024(3) 0.039(3) 0.013(2) 0.005(2) 0.002(2)
C17A 0.029(3) 0.024(3) 0.047(4) 0.015(3) 0.005(3) 0.004(2)
C18 0.034(3) 0.031(3) 0.054(4) 0.020(3) 0.004(3) 0.005(3)
C17 0.035(4) 0.035(4) 0.080(6) 0.032(4) 0.005(4) 0.003(3)
C14A 0.044(5) 0.028(4) 0.055(6) 0.010(4) 0.009(4) 0.003(3)
C15A 0.042(6) 0.026(4) 0.066(7) 0.000(4) 0.003(4) 0.010(4)
Fe1 0.0266(2) 0.01794(19) 0.02213(19) 0.00755(15) 0.00488(15) 0.00352(14)
P1 0.0223(3) 0.0201(3) 0.0275(3) 0.0107(3) 0.0042(3) 0.0017(2)
S2 0.0256(3) 0.0193(3) 0.0220(3) 0.0071(2) 0.0051(2) 0.0034(2)
S3 0.0289(3) 0.0190(3) 0.0268(3) 0.0078(3) 0.0079(3) 0.0034(2)
S4 0.0261(3) 0.0195(3) 0.0248(3) 0.0078(2) 0.0051(3) 0.0038(2)
S1 0.0390(4) 0.0220(3) 0.0241(3) 0.0075(3) 0.0084(3) -0.0030(3)
O2 0.0332(11) 0.0269(10) 0.0295(10) 0.0037(8) 0.0050(9) 0.0043(9)
O3 0.0355(11) 0.0264(10) 0.0306(11) 0.0056(9) 0.0046(9) 0.0051(8)
O1 0.0463(13) 0.0282(11) 0.0281(10) 0.0069(9) 0.0143(9) 0.0059(10)
O4 0.0332(11) 0.0305(11) 0.0341(11) 0.0061(9) 0.0118(9) 0.0046(9)
C2 0.0263(13) 0.0239(13) 0.0219(12) 0.0105(10) 0.0042(10) 0.0072(10)
C19 0.0250(13) 0.0201(12) 0.0278(13) 0.0087(10) 0.0077(10) 0.0035(10)
C12 0.0260(13) 0.0219(12) 0.0277(13) 0.0100(11) 0.0035(11) 0.0043(10)
C9 0.0236(13) 0.0253(13) 0.0287(13) 0.0107(11) 0.0052(11) 0.0050(10)
C25 0.0224(13) 0.0232(13) 0.0289(13) 0.0114(11) 0.0026(10) 0.0008(10)
C8 0.0276(13) 0.0189(12) 0.0247(12) 0.0087(10) 0.0023(10) 0.0055(10)
C32 0.0257(14) 0.0280(14) 0.0347(15) 0.0141(12) 0.0048(11) 0.0038(11)
C22 0.0255(14) 0.0264(13) 0.0357(15) 0.0127(12) 0.0101(11) 0.0038(11)
C6 0.0343(15) 0.0252(13) 0.0265(13) 0.0119(11) 0.0076(11) 0.0024(11)
C3 0.0243(13) 0.0239(13) 0.0258(13) 0.0093(11) 0.0031(10) 0.0046(10)
C4 0.0292(14) 0.0227(13) 0.0242(13) 0.0077(10) 0.0015(11) 0.0064(11)
C5 0.0340(15) 0.0282(14) 0.0240(13) 0.0126(11) 0.0081(11) 0.0087(11)
C11 0.0278(14) 0.0213(12) 0.0273(13) 0.0065(11) 0.0030(11) 0.0065(10)
C33 0.0341(16) 0.0314(15) 0.0307(14) 0.0111(12) 0.0000(12) 0.0071(12)
C1 0.0340(15) 0.0209(12) 0.0221(12) 0.0090(10) 0.0037(11) 0.0042(11)
C7 0.0291(14) 0.0213(12) 0.0246(12) 0.0098(10) 0.0060(10) 0.0088(10)
C30 0.0296(14) 0.0230(13) 0.0310(14) 0.0087(11) 0.0027(11) 0.0025(11)
C10 0.0306(14) 0.0279(14) 0.0276(13) 0.0107(11) 0.0063(11) 0.0108(11)
C31 0.0260(13) 0.0240(13) 0.0283(13) 0.0127(11) 0.0042(11) 0.0062(10)
C24 0.0252(14) 0.0287(14) 0.0404(15) 0.0204(12) 0.0074(12) 0.0067(11)
C35 0.0375(16) 0.0387(16) 0.0404(16) 0.0238(14) 0.0160(13) 0.0115(13)
C13 0.0252(13) 0.0199(12) 0.0367(15) 0.0119(11) 0.0070(11) 0.0022(10)
C36 0.0284(14) 0.0287(14) 0.0348(15) 0.0155(12) 0.0077(12) 0.0038(11)
N2 0.0617(19) 0.0462(16) 0.0409(15) 0.0213(13) 0.0238(14) 0.0241(14)
C28 0.0302(15) 0.0339(15) 0.0433(17) 0.0203(14) -0.0052(13) 0.0025(12)
C26 0.0296(15) 0.0412(17) 0.0324(15) 0.0146(13) 0.0078(12) 0.0067(13)
C21 0.0244(14) 0.0456(18) 0.0472(17) 0.0280(15) 0.0095(13) 0.0112(13)
O6 0.0754(19) 0.0427(14) 0.0601(16) 0.0173(13) 0.0291(15) 0.0035(14)
C34 0.0484(18) 0.0357(16) 0.0298(14) 0.0164(13) 0.0121(13) 0.0178(14)
C20 0.0303(15) 0.0454(18) 0.0516(18) 0.0360(16) 0.0127(13) 0.0133(13)
C23 0.0325(15) 0.0304(15) 0.0450(17) 0.0233(13) 0.0138(13) 0.0086(12)
C29 0.0293(15) 0.0250(14) 0.0431(17) 0.0107(12) 0.0044(12) 0.0075(11)
C42 0.063(2) 0.0359(18) 0.049(2) 0.0181(16) 0.0263(18) 0.0112(17)
C40 0.062(2) 0.050(2) 0.0426(19) 0.0175(17) 0.0074(17) 0.0204(18)
C27 0.0358(17) 0.0508(19) 0.0305(15) 0.0195(14) 0.0025(13) 0.0046(14)
C41 0.090(3) 0.077(3) 0.059(2) 0.040(2) 0.048(2) 0.045(3)
O5 0.0354(12) 0.0346(12) 0.0509(13) 0.0138(10) 0.0066(10) 0.0028(10)
N1 0.0337(15) 0.0562(18) 0.0619(19) 0.0351(16) 0.0123(13) 0.0094(13)
C39 0.0349(17) 0.0433(19) 0.057(2) 0.0237(16) 0.0098(15) 0.0040(14)
C38 0.0333(18) 0.069(2) 0.060(2) 0.037(2) 0.0085(16) 0.0039(17)
C37 0.051(2) 0.090(3) 0.144(5) 0.088(4) 0.031(3) 0.026(2)

loop_
_atom_type_symbol
_atom_type_description
_atom_type_scat_dispersion_real
_atom_type_scat_dispersion_imag
_atom_type_scat_source
C C 0.0033 0.0016 'International Tables Vol C Tables 4.2.6.8 and 6.1.1.4'
H H 0.0000 0.0000 'International Tables Vol C Tables 4.2.6.8 and 6.1.1.4'
O O 0.0106 0.0060 'International Tables Vol C Tables 4.2.6.8 and 6.1.1.4'
P P 0.1023 0.0942 'International Tables Vol C Tables 4.2.6.8 and 6.1.1.4'
S S 0.1246 0.1234 'International Tables Vol C Tables 4.2.6.8 and 6.1.1.4'
Fe Fe 0.3463 0.8444 'International Tables Vol C Tables 4.2.6.8 and 6.1.1.4'
N N 0.0061 0.0033 'International Tables Vol C Tables 4.2.6.8 and 6.1.1.4'

loop_
_geom_angle_atom_site_label_1
_geom_angle_atom_site_label_2
_geom_angle_atom_site_label_3
_geom_angle
_geom_angle_site_symmetry_1
_geom_angle_site_symmetry_3
_geom_angle_publ_flag
C15A C16 C17A 110.3(6) . . ?
C15A C16 C15 28.6(5) . . ?
C17A C16 C15 120.5(5) . . ?
C15A C16 C17 120.1(5) . . ?
C17A C16 C17 38.9(4) . . ?
C15 C16 C17 109.5(5) . . ?
C14A C14 C15 84.2(12) . . ?
C14A C14 C13 75.5(11) . . ?
C15 C14 C13 120.7(6) . . ?
C14A C14 C15A 60.0(12) . . ?
C15 C14 C15A 24.7(4) . . ?
C13 C14 C15A 105.7(6) . . ?
C15A C15 C14 100.0(14) . . ?
C15A C15 C16 57.6(12) . . ?
C14 C15 C16 118.6(6) . . ?
C15A C15 C14A 72.2(13) . . ?
C14 C15 C14A 28.4(4) . . ?
C16 C15 C14A 106.2(6) . . ?
C18 C18A C17A 100.4(7) . . ?
C18 C18A C13 69.0(5) . . ?
C17A C18A C13 120.4(5) . . ?
C18 C18A C17 62.1(6) . . ?
C17A C18A C17 38.9(4) . . ?
C13 C18A C17 108.3(5) . . ?
C17 C17A C16 86.0(7) . . ?
C17 C17A C18A 79.4(7) . . ?
C16 C17A C18A 121.1(5) . . ?
C17 C17A C18 48.6(6) . . ?
C16 C17A C18 106.2(5) . . ?
C18A C17A C18 31.4(3) . . ?
C18A C18 C17 79.9(7) . . ?
C18A C18 C13 70.8(6) . . ?
C17 C18 C13 119.0(6) . . ?
C18A C18 C17A 48.2(5) . . ?
C17 C18 C17A 32.3(4) . . ?
C13 C18 C17A 96.8(5) . . ?
C17A C17 C18 99.2(8) . . ?
C17A C17 C18A 61.7(6) . . ?
C18 C17 C18A 38.1(4) . . ?
C17A C17 C16 55.1(6) . . ?
C18 C17 C16 116.3(6) . . ?
C18A C17 C16 96.8(6) . . ?
C14 C14A C13 75.0(11) . . ?
C14 C14A C15A 94.6(13) . . ?
C13 C14A C15A 118.4(8) . . ?
C14 C14A C15 67.4(11) . . ?
C13 C14A C15 113.4(8) . . ?
C15A C14A C15 27.7(4) . . ?
C15 C15A C16 93.8(16) . . ?
C15 C15A C14A 80.1(12) . . ?
C16 C15A C14A 123.6(9) . . ?
C15 C15A C14 55.3(11) . . ?
C16 C15A C14 114.7(8) . . ?
C14A C15A C14 25.4(4) . . ?
S1 Fe1 S3 87.61(3) . . ?
S1 Fe1 S4 155.31(3) . . ?
S3 Fe1 S4 89.33(3) . . ?
S1 Fe1 S2 89.70(3) . . ?
S3 Fe1 S2 166.21(3) . . ?
S4 Fe1 S2 87.49(3) . . ?
S1 Fe1 S2 101.89(3) . 2_565 ?
S3 Fe1 S2 96.99(3) . 2_565 ?
S4 Fe1 S2 102.80(3) . 2_565 ?
S2 Fe1 S2 96.80(3) . 2_565 ?
C19 P1 C25 108.97(12) . . ?
C19 P1 C31 109.52(13) . . ?
C25 P1 C31 109.58(13) . . ?
C19 P1 C13 110.67(13) . . ?
C25 P1 C13 108.89(12) . . ?
C31 P1 C13 109.19(13) . . ?
C2 S2 Fe1 105.41(9) . . ?
C2 S2 Fe1 102.01(9) . 2_565 ?
Fe1 S2 Fe1 83.20(3) . 2_565 ?
C7 S3 Fe1 104.85(9) . . ?
C8 S4 Fe1 104.84(9) . . ?
C1 S1 Fe1 105.47(10) . . ?
C3 C2 C1 120.3(2) . . ?
C3 C2 S2 120.7(2) . . ?
C1 C2 S2 118.99(19) . . ?
C24 C19 C20 119.1(2) . . ?
C24 C19 P1 120.3(2) . . ?
C20 C19 P1 120.6(2) . . ?
C11 C12 C7 120.5(3) . . ?
C10 C9 C8 120.5(3) . . ?
C30 C25 C26 120.1(3) . . ?
C30 C25 P1 121.0(2) . . ?
C26 C25 P1 118.9(2) . . ?
C9 C8 C7 119.5(2) . . ?
C9 C8 S4 121.0(2) . . ?
C7 C8 S4 119.5(2) . . ?
C33 C32 C31 119.5(3) . . ?
C23 C22 C21 120.2(3) . . ?
C5 C6 C1 121.0(3) . . ?
C4 C3 C2 120.5(3) . . ?
O2 C4 C3 122.2(3) . . ?
O2 C4 C5 118.0(2) . . ?
C3 C4 C5 119.8(2) . . ?
O1 C5 C6 118.4(3) . . ?
O1 C5 C4 122.0(2) . . ?
C6 C5 C4 119.6(2) . . ?
C12 C11 O3 120.4(2) . . ?
C12 C11 C10 119.9(2) . . ?
O3 C11 C10 119.7(2) . . ?
C32 C33 C34 120.0(3) . . ?
C2 C1 C6 118.8(2) . . ?
C2 C1 S1 120.4(2) . . ?
C6 C1 S1 120.8(2) . . ?
C8 C7 C12 119.4(2) . . ?
C8 C7 S3 119.41(19) . . ?
C12 C7 S3 121.2(2) . . ?
C25 C30 C29 119.6(3) . . ?
O4 C10 C9 118.8(3) . . ?
O4 C10 C11 121.0(2) . . ?
C9 C10 C11 120.2(3) . . ?
C32 C31 C36 120.4(3) . . ?
C32 C31 P1 121.5(2) . . ?
C36 C31 P1 118.1(2) . . ?
C23 C24 C19 119.8(3) . . ?
C34 C35 C36 120.6(3) . . ?
C14 C13 C14A 29.5(3) . . ?
C14 C13 C18 113.3(4) . . ?
C14A C13 C18 122.0(5) . . ?
C14 C13 C18A 118.2(4) . . ?
C14A C13 C18A 105.1(5) . . ?
C18 C13 C18A 40.2(4) . . ?
C14 C13 P1 118.6(3) . . ?
C14A C13 P1 122.3(4) . . ?
C18 C13 P1 115.4(3) . . ?
C18A C13 P1 123.1(3) . . ?
C35 C36 C31 119.2(3) . . ?
C42 N2 C41 121.5(4) . . ?
C42 N2 C40 120.5(3) . . ?
C41 N2 C40 118.0(3) . . ?
C29 C28 C27 120.1(3) . . ?
C27 C26 C25 119.7(3) . . ?
C22 C21 C20 119.8(3) . . ?
C35 C34 C33 120.3(3) . . ?
C21 C20 C19 120.7(3) . . ?
C22 C23 C24 120.5(3) . . ?
C28 C29 C30 120.3(3) . . ?
O6 C42 N2 125.0(3) . . ?
C26 C27 C28 120.2(3) . . ?
C39 N1 C38 120.8(3) . . ?
C39 N1 C37 122.1(3) . . ?
C38 N1 C37 117.1(3) . . ?
O5 C39 N1 125.0(3) . . ?

loop_
_geom_bond_atom_site_label_1
_geom_bond_atom_site_label_2
_geom_bond_distance
_geom_bond_site_symmetry_2
_geom_bond_publ_flag
C16 C15A 1.226(11) . ?
C16 C17A 1.288(7) . ?
C16 C15 1.448(8) . ?
C16 C17 1.566(9) . ?
C14 C14A 0.703(8) . ?
C14 C15 1.365(11) . ?
C14 C13 1.377(8) . ?
C14 C15A 1.635(11) . ?
C15 C15A 0.695(10) . ?
C15 C14A 1.470(12) . ?
C18A C18 0.966(9) . ?
C18A C17A 1.381(8) . ?
C18A C13 1.412(6) . ?
C18A C17 1.542(9) . ?
C17A C17 0.986(10) . ?
C17A C18 1.822(10) . ?
C18 C17 1.384(9) . ?
C18 C13 1.396(7) . ?
C14A C13 1.381(9) . ?
C14A C15A 1.421(13) . ?
Fe1 S1 2.2180(8) . ?
Fe1 S3 2.2252(7) . ?
Fe1 S4 2.2259(8) . ?
Fe1 S2 2.2319(7) . ?
Fe1 S2 2.4726(7) 2_565 ?
P1 C19 1.793(3) . ?
P1 C25 1.796(3) . ?
P1 C31 1.796(3) . ?
P1 C13 1.798(3) . ?
S2 C2 1.767(3) . ?
S2 Fe1 2.4726(7) 2_565 ?
S3 C7 1.757(3) . ?
S4 C8 1.757(3) . ?
S1 C1 1.756(3) . ?
O2 C4 1.379(3) . ?
O3 C11 1.391(3) . ?
O1 C5 1.369(3) . ?
O4 C10 1.381(3) . ?
C2 C3 1.392(4) . ?
C2 C1 1.393(4) . ?
C19 C24 1.393(4) . ?
C19 C20 1.394(4) . ?
C12 C11 1.379(4) . ?
C12 C7 1.401(4) . ?
C9 C10 1.384(4) . ?
C9 C8 1.390(4) . ?
C25 C30 1.387(4) . ?
C25 C26 1.395(4) . ?
C8 C7 1.401(4) . ?
C32 C33 1.386(4) . ?
C32 C31 1.394(4) . ?
C22 C23 1.377(4) . ?
C22 C21 1.381(4) . ?
C6 C5 1.385(4) . ?
C6 C1 1.396(4) . ?
C3 C4 1.380(4) . ?
C4 C5 1.397(4) . ?
C11 C10 1.392(4) . ?
C33 C34 1.387(5) . ?
C30 C29 1.391(4) . ?
C31 C36 1.394(4) . ?
C24 C23 1.391(4) . ?
C35 C34 1.376(4) . ?
C35 C36 1.386(4) . ?
N2 C42 1.317(4) . ?
N2 C41 1.452(5) . ?
N2 C40 1.455(5) . ?
C28 C29 1.375(4) . ?
C28 C27 1.391(5) . ?
C26 C27 1.377(4) . ?
C21 C20 1.383(4) . ?
O6 C42 1.237(4) . ?
O5 C39 1.231(4) . ?
N1 C39 1.329(4) . ?
N1 C38 1.440(4) . ?
N1 C37 1.449(5) . ?
